data_4082899
loop_
_publ_author_name
'Misra, Rajneesh'
'Dhokale, Bhausaheb'
'Jadhav, Thaksen'
'Mobin, Shaikh M.'

_publ_section_title
;
 Heteroatom-Connected Ferrocenyl BODIPYs: Synthesis, Structure, and
 Properties
;
_journal_issue 7
_journal_name_full Organometallics
_journal_page_first 1867
_journal_paper_doi 10.1021/om5002292
_journal_volume 33
_journal_year 2014
_chemical_formula_sum 'C25 H20 B F2 Fe N3'
_chemical_formula_weight 467.10
_chemical_name_systematic
;
 ?
;
_space_group_IT_number 2
_symmetry_cell_setting triclinic
_symmetry_space_group_name_Hall '-P 1'
_symmetry_space_group_name_H-M 'P -1'
_atom_sites_solution_hydrogens geom
_atom_sites_solution_primary direct
_atom_sites_solution_secondary difmap
_audit_creation_method SHELXL-97
_cell_angle_alpha 88.981(2)
_cell_angle_beta 88.659(2)
_cell_angle_gamma 69.607(2)
_cell_formula_units_Z 4
_cell_length_a 11.3486(3)
_cell_length_b 13.7482(3)
_cell_length_c 13.9193(4)
_cell_measurement_reflns_used 15616
_cell_measurement_temperature 150(2)
_cell_measurement_theta_max 32.5510
_cell_measurement_theta_min 3.4290
_cell_volume 2034.95(9)
_computing_cell_refinement 'CrysAlis RED, Oxford Diffraction Ltd.,'
_computing_data_collection 'CrysAlis CCD, Oxford Diffraction Ltd.,'
_computing_data_reduction 'CrysAlis RED, Oxford Diffraction Ltd.,'
_computing_molecular_graphics Ortep3
_computing_publication_material Shelx97
_computing_structure_refinement 'SHELXL-97 (Sheldrick, 1997)'
_computing_structure_solution 'SHELXS-97 (Sheldrick, 1997)'
_diffrn_ambient_temperature 150(2)
_diffrn_detector_area_resol_mean 15.9948
_diffrn_measured_fraction_theta_full 0.998
_diffrn_measured_fraction_theta_max 0.998
_diffrn_measurement_device_type 'OXFORD DIFFRACTION SUPER NOVA'
_diffrn_measurement_method \w/q-scan
_diffrn_radiation_monochromator graphite
_diffrn_radiation_source 'Micro-Focus (Mo) X-ray Source'
_diffrn_radiation_type MoK\a
_diffrn_radiation_wavelength 0.71073
_diffrn_reflns_av_R_equivalents 0.0146
_diffrn_reflns_av_sigmaI/netI 0.0181
_diffrn_reflns_limit_h_max 13
_diffrn_reflns_limit_h_min -13
_diffrn_reflns_limit_k_max 16
_diffrn_reflns_limit_k_min -16
_diffrn_reflns_limit_l_max 14
_diffrn_reflns_limit_l_min -16
_diffrn_reflns_number 16060
_diffrn_reflns_theta_full 25.00
_diffrn_reflns_theta_max 25.00
_diffrn_reflns_theta_min 3.16
_exptl_absorpt_coefficient_mu 0.778
_exptl_absorpt_correction_T_max 0.8353
_exptl_absorpt_correction_T_min 0.7670
_exptl_absorpt_correction_type multi-scan
_exptl_absorpt_process_details
;
CrysAlis RED, Oxford Diffraction Ltd.,
Version 1.171.31.7 (release 18-10-2006 CrysAlis171 .NET)
(compiled Oct 18 2006,16:28:17)
Empirical absorption correction using spherical harmonics,
 implemented in SCALE3 ABSPACK scaling algorithm.
;
_exptl_crystal_colour orange
_exptl_crystal_density_diffrn 1.525
_exptl_crystal_density_method 'not measured'
_exptl_crystal_description block
_exptl_crystal_F_000 960
_exptl_crystal_size_max 0.36
_exptl_crystal_size_mid 0.32
_exptl_crystal_size_min 0.24
_refine_diff_density_max 0.383
_refine_diff_density_min -0.378
_refine_diff_density_rms 0.049
_refine_ls_extinction_method none
_refine_ls_goodness_of_fit_ref 1.109
_refine_ls_hydrogen_treatment riding
_refine_ls_matrix_type full
_refine_ls_number_parameters 577
_refine_ls_number_reflns 7157
_refine_ls_number_restraints 0
_refine_ls_restrained_S_all 1.109
_refine_ls_R_factor_all 0.0309
_refine_ls_R_factor_gt 0.0293
_refine_ls_shift/su_max 0.001
_refine_ls_shift/su_mean 0.000
_refine_ls_structure_factor_coef Fsqd
_refine_ls_weighting_details 'calc w=1/[\s^2^(Fo^2^)+(0.0246P)^2^+2.0676P] where P=(Fo^2^+2Fc^2^)/3'
_refine_ls_weighting_scheme calc
_refine_ls_wR_factor_gt 0.0759
_refine_ls_wR_factor_ref 0.0768
_reflns_number_gt 6802
_reflns_number_total 7157
_reflns_threshold_expression >2sigma(I)
_cod_data_source_file om5002292_si_002.cif
_cod_data_source_block rm072
_cod_depositor_comments
;
The following automatic conversions were performed:

'_symmetry_cell_setting' value 'Triclinic' changed to 'triclinic'
according to
/usr/data/users/saulius/automatic-downloads/rss-feeds/ACS/lib/dictionaries/cif_core.dic
dictionary named 'cif_core.dic' version 2.4.2 from 2011-04-26.

Automatic conversion script
Id: cif_fix_values 2281 2013-09-26 08:29:07Z andrius 

 Adding full bibliography for 4082899.cif.
;
_cod_database_code 4082899

loop_
_symmetry_equiv_pos_as_xyz
'x, y, z'
'-x, -y, -z'

loop_
_atom_site_label
_atom_site_type_symbol
_atom_site_fract_x
_atom_site_fract_y
_atom_site_fract_z
_atom_site_U_iso_or_equiv
_atom_site_adp_type
_atom_site_occupancy
_atom_site_symmetry_multiplicity
_atom_site_calc_flag
_atom_site_refinement_flags
Fe1 Fe 0.89186(2) 0.10659(2) 0.250495(19) 0.01812(8) Uani 1 1 d .
Fe2 Fe 0.39294(2) 0.11303(2) 0.262118(19) 0.01721(8) Uani 1 1 d .
F1 F 1.22451(12) -0.57612(9) 0.47922(9) 0.0277(3) Uani 1 1 d .
F2 F 1.31009(12) -0.46011(10) 0.52839(8) 0.0300(3) Uani 1 1 d .
F3 F 0.71836(11) -0.56480(9) 0.02428(9) 0.0284(3) Uani 1 1 d .
F4 F 0.79766(12) -0.44420(10) -0.02933(8) 0.0316(3) Uani 1 1 d .
B1 B 1.2545(2) -0.48894(17) 0.45091(16) 0.0210(5) Uani 1 1 d .
B2 B 0.7439(2) -0.47567(17) 0.05024(16) 0.0203(5) Uani 1 1 d .
N1 N 1.13394(16) -0.39892(12) 0.42215(11) 0.0195(3) Uani 1 1 d .
N2 N 1.34277(15) -0.51214(12) 0.36252(11) 0.0193(3) Uani 1 1 d .
N3 N 1.16892(15) -0.35667(12) 0.16426(11) 0.0200(3) Uani 1 1 d .
H3 H 1.2252 -0.3881 0.1199 0.024 Uiso 1 1 calc R
N4 N 0.83115(15) -0.49807(12) 0.13639(11) 0.0189(3) Uani 1 1 d .
N5 N 0.62061(15) -0.38987(12) 0.08108(11) 0.0186(3) Uani 1 1 d .
N6 N 0.65753(16) -0.33775(12) 0.33382(11) 0.0209(4) Uani 1 1 d .
H6 H 0.7191 -0.3584 0.3752 0.025 Uiso 1 1 calc R
C1 C 1.0362(2) -0.35218(16) 0.48230(14) 0.0250(4) Uani 1 1 d .
H1 H 1.0320 -0.3696 0.5483 0.030 Uiso 1 1 calc R
C2 C 0.9431(2) -0.27533(16) 0.43413(15) 0.0253(4) Uani 1 1 d .
H2 H 0.8653 -0.2312 0.4606 0.030 Uiso 1 1 calc R
C3 C 0.98500(19) -0.27489(15) 0.33940(14) 0.0215(4) Uani 1 1 d .
H3A H 0.9410 -0.2303 0.2891 0.026 Uiso 1 1 calc R
C4 C 1.10432(18) -0.35250(14) 0.33181(13) 0.0177(4) Uani 1 1 d .
C5 C 1.19239(18) -0.39053(14) 0.25435(13) 0.0170(4) Uani 1 1 d .
C6 C 1.31285(18) -0.46780(14) 0.27227(13) 0.0179(4) Uani 1 1 d .
C7 C 1.41931(19) -0.50387(15) 0.21267(14) 0.0213(4) Uani 1 1 d .
H7 H 1.4253 -0.4860 0.1470 0.026 Uiso 1 1 calc R
C8 C 1.51563(19) -0.57139(15) 0.26792(15) 0.0250(4) Uani 1 1 d .
H8 H 1.5995 -0.6081 0.2469 0.030 Uiso 1 1 calc R
C9 C 1.46557(19) -0.57458(15) 0.35897(15) 0.0230(4) Uani 1 1 d .
H9 H 1.5105 -0.6146 0.4114 0.028 Uiso 1 1 calc R
C10 C 1.05933(18) -0.27307(15) 0.13342(13) 0.0185(4) Uani 1 1 d .
C11 C 1.05775(18) -0.17238(15) 0.14149(13) 0.0185(4) Uani 1 1 d .
H11 H 1.1298 -0.1602 0.1637 0.022 Uiso 1 1 calc R
C12 C 0.95047(18) -0.08870(14) 0.11705(13) 0.0173(4) Uani 1 1 d .
C13 C 0.84753(19) -0.11031(15) 0.08258(14) 0.0216(4) Uani 1 1 d .
H13 H 0.7739 -0.0546 0.0648 0.026 Uiso 1 1 calc R
C14 C 0.85101(19) -0.21194(16) 0.07394(14) 0.0237(4) Uani 1 1 d .
H14 H 0.7801 -0.2249 0.0502 0.028 Uiso 1 1 calc R
C15 C 0.95749(19) -0.29468(15) 0.09981(14) 0.0219(4) Uani 1 1 d .
H15 H 0.9602 -0.3642 0.0945 0.026 Uiso 1 1 calc R
C16 C 0.94693(18) 0.01907(15) 0.12803(13) 0.0188(4) Uani 1 1 d .
C17 C 1.04721(19) 0.04924(16) 0.16288(15) 0.0228(4) Uani 1 1 d .
H17 H 1.1275 0.0035 0.1820 0.027 Uiso 1 1 calc R
C18 C 1.0055(2) 0.15955(16) 0.16378(16) 0.0271(5) Uani 1 1 d .
H18 H 1.0532 0.2002 0.1834 0.033 Uiso 1 1 calc R
C19 C 0.8802(2) 0.19822(16) 0.13015(15) 0.0274(5) Uani 1 1 d .
H19 H 0.8295 0.2693 0.1230 0.033 Uiso 1 1 calc R
C20 C 0.8440(2) 0.11215(15) 0.10915(14) 0.0228(4) Uani 1 1 d .
H20 H 0.7643 0.1159 0.0863 0.027 Uiso 1 1 calc R
C21 C 0.9247(2) 0.02656(18) 0.37881(15) 0.0299(5) Uani 1 1 d .
H21 H 0.9926 -0.0360 0.3911 0.036 Uiso 1 1 calc R
C22 C 0.8053(2) 0.03503(17) 0.34422(15) 0.0277(5) Uani 1 1 d .
H22 H 0.7788 -0.0213 0.3296 0.033 Uiso 1 1 calc R
C23 C 0.73174(19) 0.14175(17) 0.33503(15) 0.0270(5) Uani 1 1 d .
H23 H 0.6477 0.1694 0.3132 0.032 Uiso 1 1 calc R
C24 C 0.8058(2) 0.19985(18) 0.36412(15) 0.0282(5) Uani 1 1 d .
H24 H 0.7804 0.2734 0.3649 0.034 Uiso 1 1 calc R
C25 C 0.9243(2) 0.12930(19) 0.39175(15) 0.0308(5) Uani 1 1 d .
H25 H 0.9920 0.1473 0.4149 0.037 Uiso 1 1 calc R
C26 C 0.95319(19) -0.56197(15) 0.13811(15) 0.0235(4) Uani 1 1 d .
H26 H 0.9975 -0.6037 0.0861 0.028 Uiso 1 1 calc R
C27 C 1.0035(2) -0.55746(16) 0.22667(16) 0.0259(4) Uani 1 1 d .
H27 H 1.0871 -0.5945 0.2460 0.031 Uiso 1 1 calc R
C28 C 0.90780(19) -0.48804(15) 0.28248(15) 0.0221(4) Uani 1 1 d .
H28 H 0.9141 -0.4693 0.3470 0.026 Uiso 1 1 calc R
C29 C 0.80161(18) -0.45150(14) 0.22558(14) 0.0183(4) Uani 1 1 d .
C30 C 0.68025(18) -0.37548(14) 0.24525(13) 0.0171(4) Uani 1 1 d .
C31 C 0.58978(18) -0.34242(14) 0.17034(13) 0.0175(4) Uani 1 1 d .
C32 C 0.46687(19) -0.27004(15) 0.16467(14) 0.0204(4) Uani 1 1 d .
H32 H 0.4210 -0.2261 0.2149 0.025 Uiso 1 1 calc R
C33 C 0.4246(2) -0.27428(16) 0.07263(15) 0.0244(4) Uani 1 1 d .
H33 H 0.3449 -0.2339 0.0480 0.029 Uiso 1 1 calc R
C34 C 0.52100(19) -0.34875(16) 0.02348(14) 0.0234(4) Uani 1 1 d .
H34 H 0.5174 -0.3680 -0.0413 0.028 Uiso 1 1 calc R
C35 C 0.53881(18) -0.26536(15) 0.36607(13) 0.0190(4) Uani 1 1 d .
C36 C 0.51809(18) -0.16004(14) 0.36050(13) 0.0172(4) Uani 1 1 d .
H36 H 0.5847 -0.1364 0.3420 0.021 Uiso 1 1 calc R
C37 C 0.39876(18) -0.08873(14) 0.38230(13) 0.0169(4) Uani 1 1 d .
C38 C 0.30380(19) -0.12645(16) 0.41104(14) 0.0217(4) Uani 1 1 d .
H38 H 0.2221 -0.0789 0.4259 0.026 Uiso 1 1 calc R
C39 C 0.3271(2) -0.23254(16) 0.41817(14) 0.0252(4) Uani 1 1 d .
H39 H 0.2617 -0.2568 0.4385 0.030 Uiso 1 1 calc R
C40 C 0.4450(2) -0.30278(15) 0.39578(14) 0.0234(4) Uani 1 1 d .
H40 H 0.4615 -0.3753 0.4007 0.028 Uiso 1 1 calc R
C41 C 0.37279(18) 0.02381(14) 0.37730(13) 0.0170(4) Uani 1 1 d .
C42 C 0.45827(19) 0.07613(15) 0.39847(13) 0.0204(4) Uani 1 1 d .
H42 H 0.5439 0.0439 0.4152 0.024 Uiso 1 1 calc R
C43 C 0.3926(2) 0.18476(16) 0.39006(14) 0.0270(5) Uani 1 1 d .
H43 H 0.4266 0.2376 0.4011 0.032 Uiso 1 1 calc R
C44 C 0.2680(2) 0.20082(16) 0.36257(15) 0.0298(5) Uani 1 1 d .
H44 H 0.2042 0.2662 0.3514 0.036 Uiso 1 1 calc R
C45 C 0.25486(19) 0.10192(16) 0.35462(14) 0.0234(4) Uani 1 1 d .
H45 H 0.1807 0.0899 0.3373 0.028 Uiso 1 1 calc R
C46 C 0.5451(2) 0.06905(18) 0.17078(15) 0.0280(5) Uani 1 1 d .
H46 H 0.6301 0.0362 0.1891 0.034 Uiso 1 1 calc R
C47 C 0.4806(2) 0.17724(18) 0.16304(15) 0.0290(5) Uani 1 1 d .
H47 H 0.5150 0.2297 0.1749 0.035 Uiso 1 1 calc R
C48 C 0.3557(2) 0.19397(18) 0.13456(15) 0.0302(5) Uani 1 1 d .
H48 H 0.2917 0.2593 0.1241 0.036 Uiso 1 1 calc R
C49 C 0.3441(2) 0.09488(19) 0.12461(14) 0.0294(5) Uani 1 1 d .
H49 H 0.2705 0.0825 0.1065 0.035 Uiso 1 1 calc R
C50 C 0.4608(2) 0.01810(17) 0.14635(14) 0.0278(5) Uani 1 1 d .
H50 H 0.4796 -0.0548 0.1449 0.033 Uiso 1 1 calc R

loop_
_atom_site_aniso_label
_atom_site_aniso_U_11
_atom_site_aniso_U_22
_atom_site_aniso_U_33
_atom_site_aniso_U_23
_atom_site_aniso_U_13
_atom_site_aniso_U_12
Fe1 0.01769(15) 0.01733(15) 0.01852(15) -0.00164(11) 0.00063(11) -0.00508(11)
Fe2 0.01843(15) 0.01693(14) 0.01498(14) 0.00185(10) -0.00044(10) -0.00463(11)
F1 0.0347(7) 0.0204(6) 0.0294(7) 0.0066(5) 0.0012(5) -0.0116(5)
F2 0.0355(7) 0.0336(7) 0.0215(6) -0.0008(5) -0.0091(5) -0.0121(6)
F3 0.0331(7) 0.0214(6) 0.0300(7) -0.0079(5) -0.0047(5) -0.0079(5)
F4 0.0319(7) 0.0389(7) 0.0203(6) 0.0029(5) 0.0079(5) -0.0083(6)
B1 0.0268(12) 0.0190(11) 0.0186(11) 0.0028(8) -0.0035(9) -0.0097(9)
B2 0.0229(11) 0.0182(11) 0.0184(11) -0.0024(8) 0.0016(9) -0.0055(9)
N1 0.0254(9) 0.0183(8) 0.0157(8) 0.0011(6) -0.0012(7) -0.0086(7)
N2 0.0232(9) 0.0165(8) 0.0200(8) 0.0030(6) -0.0050(7) -0.0089(7)
N3 0.0232(9) 0.0174(8) 0.0146(8) -0.0004(6) 0.0000(6) -0.0010(7)
N4 0.0209(8) 0.0154(8) 0.0196(8) -0.0028(6) 0.0022(6) -0.0052(7)
N5 0.0225(9) 0.0179(8) 0.0150(8) 0.0002(6) -0.0001(6) -0.0065(7)
N6 0.0248(9) 0.0174(8) 0.0155(8) -0.0009(6) -0.0038(7) -0.0009(7)
C1 0.0328(12) 0.0254(11) 0.0165(10) -0.0005(8) 0.0034(8) -0.0102(9)
C2 0.0269(11) 0.0239(10) 0.0216(10) -0.0032(8) 0.0046(8) -0.0047(9)
C3 0.0248(10) 0.0203(10) 0.0187(10) -0.0002(8) -0.0011(8) -0.0068(8)
C4 0.0226(10) 0.0153(9) 0.0165(9) 0.0002(7) -0.0031(7) -0.0082(8)
C5 0.0224(10) 0.0129(9) 0.0181(9) -0.0012(7) -0.0016(7) -0.0090(8)
C6 0.0228(10) 0.0137(9) 0.0181(9) 0.0006(7) -0.0033(7) -0.0076(8)
C7 0.0257(10) 0.0171(9) 0.0208(10) -0.0010(8) 0.0003(8) -0.0070(8)
C8 0.0210(10) 0.0181(10) 0.0334(12) -0.0009(8) -0.0006(8) -0.0037(8)
C9 0.0233(10) 0.0165(10) 0.0289(11) 0.0042(8) -0.0077(8) -0.0066(8)
C10 0.0225(10) 0.0178(9) 0.0117(9) 0.0006(7) 0.0005(7) -0.0026(8)
C11 0.0200(10) 0.0219(10) 0.0137(9) -0.0007(7) 0.0000(7) -0.0074(8)
C12 0.0214(10) 0.0184(9) 0.0105(9) -0.0001(7) 0.0016(7) -0.0050(8)
C13 0.0217(10) 0.0210(10) 0.0184(10) 0.0003(8) -0.0028(8) -0.0027(8)
C14 0.0247(11) 0.0283(11) 0.0201(10) -0.0015(8) -0.0045(8) -0.0117(9)
C15 0.0298(11) 0.0195(10) 0.0173(10) -0.0009(8) -0.0013(8) -0.0097(9)
C16 0.0226(10) 0.0202(10) 0.0128(9) -0.0001(7) 0.0027(7) -0.0066(8)
C17 0.0207(10) 0.0214(10) 0.0268(11) -0.0013(8) 0.0050(8) -0.0081(8)
C18 0.0295(11) 0.0217(11) 0.0331(12) -0.0014(9) 0.0079(9) -0.0133(9)
C19 0.0354(12) 0.0180(10) 0.0266(11) 0.0042(8) 0.0028(9) -0.0070(9)
C20 0.0265(11) 0.0216(10) 0.0178(10) 0.0031(8) -0.0011(8) -0.0056(9)
C21 0.0283(11) 0.0367(13) 0.0182(10) 0.0040(9) -0.0015(8) -0.0034(10)
C22 0.0317(12) 0.0330(12) 0.0215(11) 0.0017(9) 0.0030(9) -0.0156(10)
C23 0.0192(10) 0.0377(12) 0.0227(11) -0.0034(9) 0.0028(8) -0.0083(9)
C24 0.0281(11) 0.0307(12) 0.0257(11) -0.0107(9) 0.0059(9) -0.0100(9)
C25 0.0233(11) 0.0490(14) 0.0217(11) -0.0114(10) 0.0018(8) -0.0142(10)
C26 0.0220(10) 0.0167(10) 0.0293(11) -0.0016(8) 0.0038(8) -0.0039(8)
C27 0.0218(10) 0.0197(10) 0.0322(12) 0.0022(8) -0.0025(9) -0.0022(8)
C28 0.0253(10) 0.0186(10) 0.0218(10) 0.0017(8) -0.0030(8) -0.0069(8)
C29 0.0229(10) 0.0140(9) 0.0187(9) 0.0004(7) -0.0003(8) -0.0074(8)
C30 0.0225(10) 0.0126(9) 0.0177(9) 0.0010(7) -0.0004(7) -0.0080(8)
C31 0.0217(10) 0.0159(9) 0.0158(9) -0.0004(7) 0.0014(7) -0.0076(8)
C32 0.0234(10) 0.0170(9) 0.0184(10) -0.0001(7) 0.0009(8) -0.0038(8)
C33 0.0240(10) 0.0232(10) 0.0225(10) 0.0030(8) -0.0042(8) -0.0038(9)
C34 0.0288(11) 0.0246(10) 0.0151(9) 0.0014(8) -0.0036(8) -0.0071(9)
C35 0.0244(10) 0.0188(10) 0.0106(9) -0.0017(7) -0.0017(7) -0.0036(8)
C36 0.0207(10) 0.0188(9) 0.0131(9) 0.0001(7) -0.0004(7) -0.0080(8)
C37 0.0213(10) 0.0183(9) 0.0117(9) -0.0018(7) -0.0004(7) -0.0075(8)
C38 0.0219(10) 0.0240(10) 0.0196(10) -0.0042(8) 0.0042(8) -0.0088(8)
C39 0.0329(12) 0.0272(11) 0.0215(10) -0.0031(8) 0.0059(8) -0.0183(9)
C40 0.0376(12) 0.0175(10) 0.0171(10) 0.0001(8) -0.0004(8) -0.0122(9)
C41 0.0201(9) 0.0184(9) 0.0119(9) -0.0001(7) 0.0015(7) -0.0060(8)
C42 0.0272(10) 0.0220(10) 0.0146(9) 0.0014(8) -0.0019(8) -0.0118(9)
C43 0.0446(13) 0.0194(10) 0.0185(10) -0.0028(8) 0.0033(9) -0.0131(10)
C44 0.0371(13) 0.0179(10) 0.0256(11) 0.0010(8) 0.0098(9) 0.0007(9)
C45 0.0197(10) 0.0251(11) 0.0213(10) 0.0024(8) 0.0046(8) -0.0032(8)
C46 0.0217(10) 0.0416(13) 0.0203(10) 0.0008(9) 0.0035(8) -0.0106(10)
C47 0.0383(13) 0.0359(12) 0.0208(11) 0.0062(9) 0.0001(9) -0.0232(11)
C48 0.0348(12) 0.0318(12) 0.0198(11) 0.0110(9) -0.0036(9) -0.0067(10)
C49 0.0294(12) 0.0485(14) 0.0162(10) 0.0020(9) -0.0034(8) -0.0210(11)
C50 0.0385(12) 0.0297(11) 0.0168(10) -0.0050(8) 0.0065(9) -0.0142(10)

loop_
_atom_type_symbol
_atom_type_description
_atom_type_scat_dispersion_real
_atom_type_scat_dispersion_imag
_atom_type_scat_source
C C 0.0033 0.0016 'International Tables Vol C Tables 4.2.6.8 and 6.1.1.4'
H H 0.0000 0.0000 'International Tables Vol C Tables 4.2.6.8 and 6.1.1.4'
N N 0.0061 0.0033 'International Tables Vol C Tables 4.2.6.8 and 6.1.1.4'
B B 0.0013 0.0007 'International Tables Vol C Tables 4.2.6.8 and 6.1.1.4'
F F 0.0171 0.0103 'International Tables Vol C Tables 4.2.6.8 and 6.1.1.4'
Fe Fe 0.3463 0.8444 'International Tables Vol C Tables 4.2.6.8 and 6.1.1.4'

loop_
_geom_angle_atom_site_label_1
_geom_angle_atom_site_label_2
_geom_angle_atom_site_label_3
_geom_angle
C20 Fe1 C17 68.44(8)
C20 Fe1 C22 116.67(9)
C17 Fe1 C22 131.85(9)
C20 Fe1 C18 68.25(9)
C17 Fe1 C18 40.66(8)
C22 Fe1 C18 170.50(9)
C20 Fe1 C21 148.47(9)
C17 Fe1 C21 109.05(9)
C22 Fe1 C21 40.32(9)
C18 Fe1 C21 131.46(9)
C20 Fe1 C19 40.44(8)
C17 Fe1 C19 68.27(9)
C22 Fe1 C19 148.30(9)
C18 Fe1 C19 40.51(9)
C21 Fe1 C19 170.18(9)
C20 Fe1 C24 131.18(9)
C17 Fe1 C24 147.92(8)
C22 Fe1 C24 67.79(9)
C18 Fe1 C24 115.86(9)
C21 Fe1 C24 68.10(9)
C19 Fe1 C24 108.80(9)
C20 Fe1 C23 109.11(8)
C17 Fe1 C23 170.73(8)
C22 Fe1 C23 40.40(9)
C18 Fe1 C23 147.75(9)
C21 Fe1 C23 68.03(9)
C19 Fe1 C23 116.12(9)
C24 Fe1 C23 40.28(8)
C20 Fe1 C25 169.76(9)
C17 Fe1 C25 116.36(9)
C22 Fe1 C25 67.68(9)
C18 Fe1 C25 108.95(9)
C21 Fe1 C25 40.58(9)
C19 Fe1 C25 131.20(9)
C24 Fe1 C25 40.19(9)
C23 Fe1 C25 67.63(8)
C20 Fe1 C16 40.63(8)
C17 Fe1 C16 40.98(8)
C22 Fe1 C16 109.31(8)
C18 Fe1 C16 68.61(8)
C21 Fe1 C16 116.35(8)
C19 Fe1 C16 68.32(8)
C24 Fe1 C16 170.06(8)
C23 Fe1 C16 131.49(8)
C25 Fe1 C16 148.68(9)
C46 Fe2 C47 40.51(9)
C46 Fe2 C42 107.32(8)
C47 Fe2 C42 121.98(8)
C46 Fe2 C49 68.08(9)
C47 Fe2 C49 68.11(9)
C42 Fe2 C49 159.91(9)
C46 Fe2 C44 158.00(9)
C47 Fe2 C44 122.03(9)
C42 Fe2 C44 68.40(9)
C49 Fe2 C44 123.30(9)
C46 Fe2 C48 68.28(9)
C47 Fe2 C48 40.57(9)
C42 Fe2 C48 157.78(9)
C49 Fe2 C48 40.63(9)
C44 Fe2 C48 107.07(9)
C46 Fe2 C45 159.80(9)
C47 Fe2 C45 158.61(9)
C42 Fe2 C45 68.54(8)
C49 Fe2 C45 108.61(9)
C44 Fe2 C45 40.69(9)
C48 Fe2 C45 123.12(9)
C46 Fe2 C43 122.43(9)
C47 Fe2 C43 106.69(9)
C42 Fe2 C43 40.65(8)
C49 Fe2 C43 158.48(9)
C44 Fe2 C43 40.35(9)
C48 Fe2 C43 121.91(9)
C45 Fe2 C43 68.16(9)
C46 Fe2 C50 40.56(9)
C47 Fe2 C50 68.07(9)
C42 Fe2 C50 123.61(9)
C49 Fe2 C50 40.28(9)
C44 Fe2 C50 159.63(9)
C48 Fe2 C50 68.13(9)
C45 Fe2 C50 124.04(9)
C43 Fe2 C50 159.14(9)
C46 Fe2 C41 123.21(8)
C47 Fe2 C41 158.64(9)
C42 Fe2 C41 40.88(7)
C49 Fe2 C41 123.97(8)
C44 Fe2 C41 68.60(8)
C48 Fe2 C41 159.72(9)
C45 Fe2 C41 40.80(8)
C43 Fe2 C41 68.45(8)
C50 Fe2 C41 108.63(8)
F2 B1 F1 107.83(16)
F2 B1 N2 110.83(17)
F1 B1 N2 111.27(16)
F2 B1 N1 110.12(17)
F1 B1 N1 110.05(17)
N2 B1 N1 106.75(16)
F4 B2 F3 107.51(16)
F4 B2 N4 111.15(17)
F3 B2 N4 111.07(16)
F4 B2 N5 110.75(17)
F3 B2 N5 109.54(16)
N4 B2 N5 106.85(15)
C1 N1 C4 107.64(16)
C1 N1 B1 124.75(17)
C4 N1 B1 127.60(16)
C9 N2 C6 107.29(16)
C9 N2 B1 127.00(17)
C6 N2 B1 125.61(17)
C5 N3 C10 125.39(16)
C5 N3 H3 117.3
C10 N3 H3 117.3
C26 N4 C29 107.45(16)
C26 N4 B2 126.62(16)
C29 N4 B2 125.83(16)
C34 N5 C31 108.00(16)
C34 N5 B2 124.13(16)
C31 N5 B2 127.87(16)
C30 N6 C35 124.02(16)
C30 N6 H6 118.0
C35 N6 H6 118.0
N1 C1 C2 110.36(18)
N1 C1 H1 124.8
C2 C1 H1 124.8
C1 C2 C3 106.94(18)
C1 C2 H2 126.5
C3 C2 H2 126.5
C2 C3 C4 107.41(18)
C2 C3 H3A 126.3
C4 C3 H3A 126.3
N1 C4 C3 107.65(16)
N1 C4 C5 118.44(17)
C3 C4 C5 133.90(18)
N3 C5 C4 122.95(18)
N3 C5 C6 117.06(17)
C4 C5 C6 119.98(17)
N2 C6 C7 108.70(17)
N2 C6 C5 121.13(17)
C7 C6 C5 129.91(18)
C6 C7 C8 107.02(18)
C6 C7 H7 126.5
C8 C7 H7 126.5
C9 C8 C7 106.90(18)
C9 C8 H8 126.6
C7 C8 H8 126.6
N2 C9 C8 110.09(18)
N2 C9 H9 125.0
C8 C9 H9 125.0
C15 C10 C11 121.97(18)
C15 C10 N3 119.58(17)
C11 C10 N3 118.42(17)
C10 C11 C12 120.19(18)
C10 C11 H11 119.9
C12 C11 H11 119.9
C11 C12 C13 117.97(17)
C11 C12 C16 120.46(17)
C13 C12 C16 121.57(17)
C14 C13 C12 121.16(18)
C14 C13 H13 119.4
C12 C13 H13 119.4
C15 C14 C13 120.46(18)
C15 C14 H14 119.8
C13 C14 H14 119.8
C10 C15 C14 118.24(18)
C10 C15 H15 120.9
C14 C15 H15 120.9
C20 C16 C17 107.00(17)
C20 C16 C12 127.20(18)
C17 C16 C12 125.78(18)
C20 C16 Fe1 69.17(11)
C17 C16 Fe1 68.95(11)
C12 C16 Fe1 125.60(13)
C18 C17 C16 108.19(18)
C18 C17 Fe1 69.85(11)
C16 C17 Fe1 70.07(11)
C18 C17 H17 125.9
C16 C17 H17 125.9
Fe1 C17 H17 125.8
C19 C18 C17 108.02(18)
C19 C18 Fe1 70.00(12)
C17 C18 Fe1 69.48(11)
C19 C18 H18 126.0
C17 C18 H18 126.0
Fe1 C18 H18 126.1
C20 C19 C18 108.03(18)
C20 C19 Fe1 69.39(11)
C18 C19 Fe1 69.49(12)
C20 C19 H19 126.0
C18 C19 H19 126.0
Fe1 C19 H19 126.7
C19 C20 C16 108.75(18)
C19 C20 Fe1 70.17(12)
C16 C20 Fe1 70.20(11)
C19 C20 H20 125.6
C16 C20 H20 125.6
Fe1 C20 H20 125.6
C22 C21 C25 107.33(19)
C22 C21 Fe1 69.74(12)
C25 C21 Fe1 69.89(12)
C22 C21 H21 126.3
C25 C21 H21 126.3
Fe1 C21 H21 125.6
C21 C22 C23 108.5(2)
C21 C22 Fe1 69.94(12)
C23 C22 Fe1 70.02(12)
C21 C22 H22 125.7
C23 C22 H22 125.7
Fe1 C22 H22 125.9
C24 C23 C22 107.83(19)
C24 C23 Fe1 69.84(12)
C22 C23 Fe1 69.58(12)
C24 C23 H23 126.1
C22 C23 H23 126.1
Fe1 C23 H23 126.1
C25 C24 C23 108.1(2)
C25 C24 Fe1 69.98(12)
C23 C24 Fe1 69.88(12)
C25 C24 H24 126.0
C23 C24 H24 126.0
Fe1 C24 H24 125.7
C24 C25 C21 108.26(19)
C24 C25 Fe1 69.83(12)
C21 C25 Fe1 69.53(12)
C24 C25 H25 125.9
C21 C25 H25 125.9
Fe1 C25 H25 126.3
N4 C26 C27 110.00(18)
N4 C26 H26 125.0
C27 C26 H26 125.0
C26 C27 C28 106.97(18)
C26 C27 H27 126.5
C28 C27 H27 126.5
C29 C28 C27 107.11(18)
C29 C28 H28 126.4
C27 C28 H28 126.4
N4 C29 C28 108.46(17)
N4 C29 C30 121.07(17)
C28 C29 C30 130.39(18)
N6 C30 C29 117.36(17)
N6 C30 C31 122.84(17)
C29 C30 C31 119.80(17)
N5 C31 C32 107.28(16)
N5 C31 C30 118.46(17)
C32 C31 C30 134.23(17)
C33 C32 C31 107.72(17)
C33 C32 H32 126.1
C31 C32 H32 126.1
C34 C33 C32 106.91(18)
C34 C33 H33 126.5
C32 C33 H33 126.5
N5 C34 C33 110.09(18)
N5 C34 H34 125.0
C33 C34 H34 125.0
C36 C35 C40 121.76(18)
C36 C35 N6 119.27(17)
C40 C35 N6 118.82(17)
C35 C36 C37 119.67(17)
C35 C36 H36 120.2
C37 C36 H36 120.2
C36 C37 C38 118.54(17)
C36 C37 C41 121.39(17)
C38 C37 C41 120.06(17)
C39 C38 C37 120.97(19)
C39 C38 H38 119.5
C37 C38 H38 119.5
C40 C39 C38 120.27(19)
C40 C39 H39 119.9
C38 C39 H39 119.9
C39 C40 C35 118.76(18)
C39 C40 H40 120.6
C35 C40 H40 120.6
C45 C41 C42 107.19(17)
C45 C41 C37 126.07(17)
C42 C41 C37 126.68(17)
C45 C41 Fe2 69.30(11)
C42 C41 Fe2 69.04(10)
C37 C41 Fe2 128.96(13)
C43 C42 C41 108.09(18)
C43 C42 Fe2 69.90(11)
C41 C42 Fe2 70.08(11)
C43 C42 H42 126.0
C41 C42 H42 126.0
Fe2 C42 H42 125.6
C44 C43 C42 108.44(18)
C44 C43 Fe2 69.77(12)
C42 C43 Fe2 69.45(11)
C44 C43 H43 125.8
C42 C43 H43 125.8
Fe2 C43 H43 126.6
C43 C44 C45 108.07(18)
C43 C44 Fe2 69.88(12)
C45 C44 Fe2 69.70(11)
C43 C44 H44 126.0
C45 C44 H44 126.0
Fe2 C44 H44 126.0
C44 C45 C41 108.20(18)
C44 C45 Fe2 69.61(12)
C41 C45 Fe2 69.91(11)
C44 C45 H45 125.9
C41 C45 H45 125.9
Fe2 C45 H45 126.2
C47 C46 C50 108.07(19)
C47 C46 Fe2 69.88(12)
C50 C46 Fe2 70.16(12)
C47 C46 H46 126.0
C50 C46 H46 126.0
Fe2 C46 H46 125.6
C46 C47 C48 108.24(19)
C46 C47 Fe2 69.60(12)
C48 C47 Fe2 69.99(12)
C46 C47 H47 125.9
C48 C47 H47 125.9
Fe2 C47 H47 126.1
C47 C48 C49 107.4(2)
C47 C48 Fe2 69.44(12)
C49 C48 Fe2 69.58(12)
C47 C48 H48 126.3
C49 C48 H48 126.3
Fe2 C48 H48 126.3
C50 C49 C48 108.32(19)
C50 C49 Fe2 69.99(12)
C48 C49 Fe2 69.79(12)
C50 C49 H49 125.8
C48 C49 H49 125.8
Fe2 C49 H49 126.0
C49 C50 C46 107.9(2)
C49 C50 Fe2 69.73(12)
C46 C50 Fe2 69.27(12)
C49 C50 H50 126.0
C46 C50 H50 126.0
Fe2 C50 H50 126.5

loop_
_geom_bond_atom_site_label_1
_geom_bond_atom_site_label_2
_geom_bond_distance
Fe1 C20 2.046(2)
Fe1 C17 2.045(2)
Fe1 C22 2.050(2)
Fe1 C18 2.050(2)
Fe1 C21 2.053(2)
Fe1 C19 2.057(2)
Fe1 C24 2.056(2)
Fe1 C23 2.056(2)
Fe1 C25 2.058(2)
Fe1 C16 2.0599(19)
Fe2 C46 2.040(2)
Fe2 C47 2.044(2)
Fe2 C42 2.0442(19)
Fe2 C49 2.048(2)
Fe2 C44 2.049(2)
Fe2 C48 2.051(2)
Fe2 C45 2.0499(19)
Fe2 C43 2.050(2)
Fe2 C50 2.052(2)
Fe2 C41 2.0580(18)
F1 B1 1.403(2)
F2 B1 1.393(3)
F3 B2 1.408(2)
F4 B2 1.386(3)
B1 N2 1.534(3)
B1 N1 1.546(3)
B2 N4 1.531(3)
B2 N5 1.540(3)
N1 C1 1.350(3)
N1 C4 1.394(2)
N2 C9 1.359(3)
N2 C6 1.383(2)
N3 C5 1.330(2)
N3 C10 1.436(2)
N3 H3 0.8800
N4 C26 1.358(3)
N4 C29 1.387(2)
N5 C34 1.349(3)
N5 C31 1.393(2)
N6 C30 1.330(2)
N6 C35 1.435(2)
N6 H6 0.8800
C1 C2 1.383(3)
C1 H1 0.9500
C2 C3 1.392(3)
C2 H2 0.9500
C3 C4 1.405(3)
C3 H3A 0.9500
C4 C5 1.428(3)
C5 C6 1.433(3)
C6 C7 1.394(3)
C7 C8 1.398(3)
C7 H7 0.9500
C8 C9 1.383(3)
C8 H8 0.9500
C9 H9 0.9500
C10 C15 1.383(3)
C10 C11 1.385(3)
C11 C12 1.397(3)
C11 H11 0.9500
C12 C13 1.399(3)
C12 C16 1.479(3)
C13 C14 1.391(3)
C13 H13 0.9500
C14 C15 1.390(3)
C14 H14 0.9500
C15 H15 0.9500
C16 C20 1.426(3)
C16 C17 1.437(3)
C17 C18 1.423(3)
C17 H17 0.9500
C18 C19 1.422(3)
C18 H18 0.9500
C19 C20 1.418(3)
C19 H19 0.9500
C20 H20 0.9500
C21 C22 1.414(3)
C21 C25 1.426(3)
C21 H21 0.9500
C22 C23 1.418(3)
C22 H22 0.9500
C23 C24 1.416(3)
C23 H23 0.9500
C24 C25 1.413(3)
C24 H24 0.9500
C25 H25 0.9500
C26 C27 1.382(3)
C26 H26 0.9500
C27 C28 1.399(3)
C27 H27 0.9500
C28 C29 1.393(3)
C28 H28 0.9500
C29 C30 1.433(3)
C30 C31 1.434(3)
C31 C32 1.406(3)
C32 C33 1.388(3)
C32 H32 0.9500
C33 C34 1.386(3)
C33 H33 0.9500
C34 H34 0.9500
C35 C36 1.385(3)
C35 C40 1.386(3)
C36 C37 1.398(3)
C36 H36 0.9500
C37 C38 1.397(3)
C37 C41 1.471(3)
C38 C39 1.391(3)
C38 H38 0.9500
C39 C40 1.383(3)
C39 H39 0.9500
C40 H40 0.9500
C41 C45 1.432(3)
C41 C42 1.433(3)
C42 C43 1.422(3)
C42 H42 0.9500
C43 C44 1.414(3)
C43 H43 0.9500
C44 C45 1.425(3)
C44 H44 0.9500
C45 H45 0.9500
C46 C47 1.414(3)
C46 C50 1.418(3)
C46 H46 0.9500
C47 C48 1.420(3)
C47 H47 0.9500
C48 C49 1.423(3)
C48 H48 0.9500
C49 C50 1.412(3)
C49 H49 0.9500
C50 H50 0.9500

loop_
_geom_torsion_atom_site_label_1
_geom_torsion_atom_site_label_2
_geom_torsion_atom_site_label_3
_geom_torsion_atom_site_label_4
_geom_torsion
F2 B1 N1 C1 -55.8(2)
F1 B1 N1 C1 63.0(2)
N2 B1 N1 C1 -176.13(17)
F2 B1 N1 C4 125.44(19)
F1 B1 N1 C4 -115.8(2)
N2 B1 N1 C4 5.1(3)
F2 B1 N2 C9 49.8(3)
F1 B1 N2 C9 -70.2(2)
N1 B1 N2 C9 169.69(17)
F2 B1 N2 C6 -126.24(19)
F1 B1 N2 C6 113.8(2)
N1 B1 N2 C6 -6.3(2)
F4 B2 N4 C26 -53.0(3)
F3 B2 N4 C26 66.6(2)
N5 B2 N4 C26 -173.94(17)
F4 B2 N4 C29 122.80(19)
F3 B2 N4 C29 -117.55(19)
N5 B2 N4 C29 1.9(3)
F4 B2 N5 C34 58.1(2)
F3 B2 N5 C34 -60.3(2)
N4 B2 N5 C34 179.32(17)
F4 B2 N5 C31 -123.0(2)
F3 B2 N5 C31 118.5(2)
N4 B2 N5 C31 -1.9(3)
C4 N1 C1 C2 -0.5(2)
B1 N1 C1 C2 -179.54(18)
N1 C1 C2 C3 0.3(2)
C1 C2 C3 C4 0.0(2)
C1 N1 C4 C3 0.5(2)
B1 N1 C4 C3 179.49(17)
C1 N1 C4 C5 -178.45(17)
B1 N1 C4 C5 0.5(3)
C2 C3 C4 N1 -0.3(2)
C2 C3 C4 C5 178.4(2)
C10 N3 C5 C4 5.5(3)
C10 N3 C5 C6 -173.78(17)
N1 C4 C5 N3 174.93(17)
C3 C4 C5 N3 -3.7(3)
N1 C4 C5 C6 -5.8(3)
C3 C4 C5 C6 175.6(2)
C9 N2 C6 C7 0.0(2)
B1 N2 C6 C7 176.66(17)
C9 N2 C6 C5 -174.56(17)
B1 N2 C6 C5 2.1(3)
N3 C5 C6 N2 -176.05(16)
C4 C5 C6 N2 4.6(3)
N3 C5 C6 C7 10.7(3)
C4 C5 C6 C7 -168.64(19)
N2 C6 C7 C8 0.0(2)
C5 C6 C7 C8 173.92(19)
C6 C7 C8 C9 0.0(2)
C6 N2 C9 C8 0.0(2)
B1 N2 C9 C8 -176.59(18)
C7 C8 C9 N2 0.0(2)
C5 N3 C10 C15 -94.9(2)
C5 N3 C10 C11 83.0(2)
C15 C10 C11 C12 1.2(3)
N3 C10 C11 C12 -176.63(16)
C10 C11 C12 C13 -1.4(3)
C10 C11 C12 C16 178.31(16)
C11 C12 C13 C14 0.8(3)
C16 C12 C13 C14 -178.96(17)
C12 C13 C14 C15 0.2(3)
C11 C10 C15 C14 -0.2(3)
N3 C10 C15 C14 177.58(17)
C13 C14 C15 C10 -0.5(3)
C11 C12 C16 C20 -177.95(18)
C13 C12 C16 C20 1.8(3)
C11 C12 C16 C17 0.1(3)
C13 C12 C16 C17 179.84(18)
C11 C12 C16 Fe1 -88.3(2)
C13 C12 C16 Fe1 91.5(2)
C17 Fe1 C16 C20 -118.78(16)
C22 Fe1 C16 C20 108.79(13)
C18 Fe1 C16 C20 -81.10(13)
C21 Fe1 C16 C20 152.07(12)
C19 Fe1 C16 C20 -37.40(12)
C24 Fe1 C16 C20 37.5(5)
C23 Fe1 C16 C20 68.91(15)
C25 Fe1 C16 C20 -172.66(16)
C20 Fe1 C16 C17 118.78(16)
C22 Fe1 C16 C17 -132.43(12)
C18 Fe1 C16 C17 37.68(12)
C21 Fe1 C16 C17 -89.15(13)
C19 Fe1 C16 C17 81.39(13)
C24 Fe1 C16 C17 156.3(5)
C23 Fe1 C16 C17 -172.31(12)
C25 Fe1 C16 C17 -53.9(2)
C20 Fe1 C16 C12 -121.5(2)
C17 Fe1 C16 C12 119.7(2)
C22 Fe1 C16 C12 -12.76(19)
C18 Fe1 C16 C12 157.36(19)
C21 Fe1 C16 C12 30.5(2)
C19 Fe1 C16 C12 -158.94(19)
C24 Fe1 C16 C12 -84.0(5)
C23 Fe1 C16 C12 -52.6(2)
C25 Fe1 C16 C12 65.8(2)
C20 C16 C17 C18 -0.7(2)
C12 C16 C17 C18 -179.13(17)
Fe1 C16 C17 C18 -59.68(14)
C20 C16 C17 Fe1 58.94(13)
C12 C16 C17 Fe1 -119.44(18)
C20 Fe1 C17 C18 81.28(14)
C22 Fe1 C17 C18 -171.62(13)
C21 Fe1 C17 C18 -132.29(14)
C19 Fe1 C17 C18 37.62(13)
C24 Fe1 C17 C18 -53.4(2)
C23 Fe1 C17 C18 157.6(5)
C25 Fe1 C17 C18 -88.81(15)
C16 Fe1 C17 C18 119.13(18)
C20 Fe1 C17 C16 -37.85(11)
C22 Fe1 C17 C16 69.25(15)
C18 Fe1 C17 C16 -119.13(18)
C21 Fe1 C17 C16 108.58(13)
C19 Fe1 C17 C16 -81.51(13)
C24 Fe1 C17 C16 -172.49(15)
C23 Fe1 C17 C16 38.5(6)
C25 Fe1 C17 C16 152.06(12)
C16 C17 C18 C19 0.2(2)
Fe1 C17 C18 C19 -59.61(14)
C16 C17 C18 Fe1 59.82(13)
C20 Fe1 C18 C19 37.40(12)
C17 Fe1 C18 C19 119.20(18)
C22 Fe1 C18 C19 160.3(5)
C21 Fe1 C18 C19 -171.91(13)
C24 Fe1 C18 C19 -89.07(14)
C23 Fe1 C18 C19 -54.2(2)
C25 Fe1 C18 C19 -132.10(13)
C16 Fe1 C18 C19 81.23(13)
C20 Fe1 C18 C17 -81.80(13)
C22 Fe1 C18 C17 41.1(6)
C21 Fe1 C18 C17 68.90(16)
C19 Fe1 C18 C17 -119.20(18)
C24 Fe1 C18 C17 151.73(13)
C23 Fe1 C18 C17 -173.40(15)
C25 Fe1 C18 C17 108.71(14)
C16 Fe1 C18 C17 -37.96(12)
C17 C18 C19 C20 0.4(2)
Fe1 C18 C19 C20 -58.87(14)
C17 C18 C19 Fe1 59.29(14)
C17 Fe1 C19 C20 81.83(13)
C22 Fe1 C19 C20 -54.3(2)
C18 Fe1 C19 C20 119.58(18)
C21 Fe1 C19 C20 157.8(5)
C24 Fe1 C19 C20 -132.29(12)
C23 Fe1 C19 C20 -89.24(14)
C25 Fe1 C19 C20 -171.54(12)
C16 Fe1 C19 C20 37.57(12)
C20 Fe1 C19 C18 -119.58(18)
C17 Fe1 C19 C18 -37.76(12)
C22 Fe1 C19 C18 -173.93(15)
C21 Fe1 C19 C18 38.2(6)
C24 Fe1 C19 C18 108.12(13)
C23 Fe1 C19 C18 151.18(12)
C25 Fe1 C19 C18 68.88(16)
C16 Fe1 C19 C18 -82.02(13)
C18 C19 C20 C16 -0.9(2)
Fe1 C19 C20 C16 -59.83(13)
C18 C19 C20 Fe1 58.93(15)
C17 C16 C20 C19 1.0(2)
C12 C16 C20 C19 179.36(18)
Fe1 C16 C20 C19 59.81(14)
C17 C16 C20 Fe1 -58.80(13)
C12 C16 C20 Fe1 119.55(19)
C17 Fe1 C20 C19 -81.36(13)
C22 Fe1 C20 C19 151.46(13)
C18 Fe1 C20 C19 -37.46(12)
C21 Fe1 C20 C19 -172.92(15)
C24 Fe1 C20 C19 68.50(16)
C23 Fe1 C20 C19 108.17(13)
C25 Fe1 C20 C19 38.5(5)
C16 Fe1 C20 C19 -119.53(17)
C17 Fe1 C20 C16 38.17(11)
C22 Fe1 C20 C16 -89.01(13)
C18 Fe1 C20 C16 82.07(12)
C21 Fe1 C20 C16 -53.4(2)
C19 Fe1 C20 C16 119.53(17)
C24 Fe1 C20 C16 -171.97(12)
C23 Fe1 C20 C16 -132.30(12)
C25 Fe1 C20 C16 158.1(4)
C20 Fe1 C21 C22 -53.5(2)
C17 Fe1 C21 C22 -133.15(13)
C18 Fe1 C21 C22 -173.17(13)
C19 Fe1 C21 C22 154.4(5)
C24 Fe1 C21 C22 81.03(14)
C23 Fe1 C21 C22 37.46(13)
C25 Fe1 C21 C22 118.26(18)
C16 Fe1 C21 C22 -89.23(14)
C20 Fe1 C21 C25 -171.80(15)
C17 Fe1 C21 C25 108.60(13)
C22 Fe1 C21 C25 -118.26(18)
C18 Fe1 C21 C25 68.57(16)
C19 Fe1 C21 C25 36.1(6)
C24 Fe1 C21 C25 -37.23(12)
C23 Fe1 C21 C25 -80.80(13)
C16 Fe1 C21 C25 152.52(12)
C25 C21 C22 C23 0.4(2)
Fe1 C21 C22 C23 -59.61(14)
C25 C21 C22 Fe1 60.05(14)
C20 Fe1 C22 C21 151.92(13)
C17 Fe1 C22 C21 67.79(17)
C18 Fe1 C22 C21 32.7(6)
C19 Fe1 C22 C21 -171.94(15)
C24 Fe1 C22 C21 -81.86(14)
C23 Fe1 C22 C21 -119.51(18)
C25 Fe1 C22 C21 -38.27(13)
C16 Fe1 C22 C21 108.31(13)
C20 Fe1 C22 C23 -88.57(14)
C17 Fe1 C22 C23 -172.70(12)
C18 Fe1 C22 C23 152.2(5)
C21 Fe1 C22 C23 119.51(18)
C19 Fe1 C22 C23 -52.4(2)
C24 Fe1 C22 C23 37.65(13)
C25 Fe1 C22 C23 81.24(14)
C16 Fe1 C22 C23 -132.18(12)
C21 C22 C23 C24 0.0(2)
Fe1 C22 C23 C24 -59.60(14)
C21 C22 C23 Fe1 59.56(14)
C20 Fe1 C23 C24 -132.00(13)
C17 Fe1 C23 C24 155.0(5)
C22 Fe1 C23 C24 118.99(19)
C18 Fe1 C23 C24 -52.7(2)
C21 Fe1 C23 C24 81.60(14)
C19 Fe1 C23 C24 -88.65(15)
C25 Fe1 C23 C24 37.62(14)
C16 Fe1 C23 C24 -172.01(13)
C20 Fe1 C23 C22 109.02(13)
C17 Fe1 C23 C22 36.0(6)
C18 Fe1 C23 C22 -171.70(16)
C21 Fe1 C23 C22 -37.39(13)
C19 Fe1 C23 C22 152.36(13)
C24 Fe1 C23 C22 -118.99(19)
C25 Fe1 C23 C22 -81.37(14)
C16 Fe1 C23 C22 69.01(16)
C22 C23 C24 C25 -0.4(2)
Fe1 C23 C24 C25 -59.81(15)
C22 C23 C24 Fe1 59.44(14)
C20 Fe1 C24 C25 -172.09(13)
C17 Fe1 C24 C25 -53.6(2)
C22 Fe1 C24 C25 81.24(14)
C18 Fe1 C24 C25 -89.16(15)
C21 Fe1 C24 C25 37.58(14)
C19 Fe1 C24 C25 -132.48(14)
C23 Fe1 C24 C25 118.99(19)
C16 Fe1 C24 C25 156.1(4)
C20 Fe1 C24 C23 68.92(17)
C17 Fe1 C24 C23 -172.63(15)
C22 Fe1 C24 C23 -37.76(13)
C18 Fe1 C24 C23 151.85(13)
C21 Fe1 C24 C23 -81.42(14)
C19 Fe1 C24 C23 108.52(14)
C25 Fe1 C24 C23 -118.99(19)
C16 Fe1 C24 C23 37.1(5)
C23 C24 C25 C21 0.6(2)
Fe1 C24 C25 C21 -59.10(15)
C23 C24 C25 Fe1 59.75(15)
C22 C21 C25 C24 -0.7(2)
Fe1 C21 C25 C24 59.28(15)
C22 C21 C25 Fe1 -59.95(14)
C20 Fe1 C25 C24 35.6(5)
C17 Fe1 C25 C24 151.49(13)
C22 Fe1 C25 C24 -81.54(14)
C18 Fe1 C25 C24 107.96(14)
C21 Fe1 C25 C24 -119.57(18)
C19 Fe1 C25 C24 68.11(16)
C23 Fe1 C25 C24 -37.70(13)
C16 Fe1 C25 C24 -172.27(14)
C20 Fe1 C25 C21 155.2(4)
C17 Fe1 C25 C21 -88.94(14)
C22 Fe1 C25 C21 38.03(13)
C18 Fe1 C25 C21 -132.47(13)
C19 Fe1 C25 C21 -172.32(13)
C24 Fe1 C25 C21 119.57(18)
C23 Fe1 C25 C21 81.87(14)
C16 Fe1 C25 C21 -52.7(2)
C29 N4 C26 C27 -0.2(2)
B2 N4 C26 C27 176.25(18)
N4 C26 C27 C28 0.4(2)
C26 C27 C28 C29 -0.4(2)
C26 N4 C29 C28 -0.1(2)
B2 N4 C29 C28 -176.56(17)
C26 N4 C29 C30 177.08(17)
B2 N4 C29 C30 0.6(3)
C27 C28 C29 N4 0.3(2)
C27 C28 C29 C30 -176.49(19)
C35 N6 C30 C29 -176.67(17)
C35 N6 C30 C31 4.0(3)
N4 C29 C30 N6 177.19(17)
C28 C29 C30 N6 -6.3(3)
N4 C29 C30 C31 -3.5(3)
C28 C29 C30 C31 172.98(19)
C34 N5 C31 C32 -0.2(2)
B2 N5 C31 C32 -179.19(17)
C34 N5 C31 C30 178.32(17)
B2 N5 C31 C30 -0.7(3)
N6 C30 C31 N5 -177.27(17)
C29 C30 C31 N5 3.5(3)
N6 C30 C31 C32 0.8(3)
C29 C30 C31 C32 -178.5(2)
N5 C31 C32 C33 0.0(2)
C30 C31 C32 C33 -178.2(2)
C31 C32 C33 C34 0.2(2)
C31 N5 C34 C33 0.4(2)
B2 N5 C34 C33 179.37(18)
C32 C33 C34 N5 -0.4(2)
C30 N6 C35 C36 -92.8(2)
C30 N6 C35 C40 82.8(2)
C40 C35 C36 C37 -2.1(3)
N6 C35 C36 C37 173.41(16)
C35 C36 C37 C38 1.2(3)
C35 C36 C37 C41 179.98(17)
C36 C37 C38 C39 0.2(3)
C41 C37 C38 C39 -178.65(18)
C37 C38 C39 C40 -0.7(3)
C38 C39 C40 C35 -0.1(3)
C36 C35 C40 C39 1.5(3)
N6 C35 C40 C39 -173.96(17)
C36 C37 C41 C45 149.74(19)
C38 C37 C41 C45 -31.5(3)
C36 C37 C41 C42 -33.4(3)
C38 C37 C41 C42 145.35(19)
C36 C37 C41 Fe2 58.2(2)
C38 C37 C41 Fe2 -123.00(18)
C46 Fe2 C41 C45 -163.39(12)
C47 Fe2 C41 C45 161.8(2)
C42 Fe2 C41 C45 118.89(16)
C49 Fe2 C41 C45 -78.94(14)
C44 Fe2 C41 C45 37.60(13)
C48 Fe2 C41 C45 -43.7(3)
C43 Fe2 C41 C45 81.11(13)
C50 Fe2 C41 C45 -120.90(13)
C46 Fe2 C41 C42 77.73(14)
C47 Fe2 C41 C42 42.9(3)
C49 Fe2 C41 C42 162.17(12)
C44 Fe2 C41 C42 -81.29(13)
C48 Fe2 C41 C42 -162.6(2)
C45 Fe2 C41 C42 -118.89(16)
C43 Fe2 C41 C42 -37.78(12)
C50 Fe2 C41 C42 120.21(12)
C46 Fe2 C41 C37 -43.1(2)
C47 Fe2 C41 C37 -78.0(3)
C42 Fe2 C41 C37 -120.9(2)
C49 Fe2 C41 C37 41.3(2)
C44 Fe2 C41 C37 157.9(2)
C48 Fe2 C41 C37 76.5(3)
C45 Fe2 C41 C37 120.2(2)
C43 Fe2 C41 C37 -158.6(2)
C50 Fe2 C41 C37 -0.65(19)
C45 C41 C42 C43 0.8(2)
C37 C41 C42 C43 -176.52(17)
Fe2 C41 C42 C43 59.81(13)
C45 C41 C42 Fe2 -59.02(13)
C37 C41 C42 Fe2 123.67(18)
C46 Fe2 C42 C43 119.94(13)
C47 Fe2 C42 C43 78.03(15)
C49 Fe2 C42 C43 -166.6(2)
C44 Fe2 C42 C43 -37.14(13)
C48 Fe2 C42 C43 45.1(3)
C45 Fe2 C42 C43 -81.04(13)
C50 Fe2 C42 C43 161.51(13)
C41 Fe2 C42 C43 -118.97(17)
C46 Fe2 C42 C41 -121.09(12)
C47 Fe2 C42 C41 -163.00(12)
C49 Fe2 C42 C41 -47.7(3)
C44 Fe2 C42 C41 81.83(12)
C48 Fe2 C42 C41 164.1(2)
C45 Fe2 C42 C41 37.93(11)
C43 Fe2 C42 C41 118.97(17)
C50 Fe2 C42 C41 -79.52(14)
C41 C42 C43 C44 -0.9(2)
Fe2 C42 C43 C44 59.05(14)
C41 C42 C43 Fe2 -59.92(13)
C46 Fe2 C43 C44 161.58(13)
C47 Fe2 C43 C44 120.15(13)
C42 Fe2 C43 C44 -119.88(17)
C49 Fe2 C43 C44 47.6(3)
C48 Fe2 C43 C44 78.53(15)
C45 Fe2 C43 C44 -37.82(12)
C50 Fe2 C43 C44 -167.8(2)
C41 Fe2 C43 C44 -81.88(13)
C46 Fe2 C43 C42 -78.54(14)
C47 Fe2 C43 C42 -119.97(13)
C49 Fe2 C43 C42 167.5(2)
C44 Fe2 C43 C42 119.88(17)
C48 Fe2 C43 C42 -161.59(12)
C45 Fe2 C43 C42 82.05(13)
C50 Fe2 C43 C42 -47.9(3)
C41 Fe2 C43 C42 37.99(12)
C42 C43 C44 C45 0.6(2)
Fe2 C43 C44 C45 59.46(14)
C42 C43 C44 Fe2 -58.86(14)
C46 Fe2 C44 C43 -45.4(3)
C47 Fe2 C44 C43 -77.69(15)
C42 Fe2 C44 C43 37.41(12)
C49 Fe2 C44 C43 -161.08(12)
C48 Fe2 C44 C43 -119.51(13)
C45 Fe2 C44 C43 119.19(18)
C50 Fe2 C44 C43 167.5(2)
C41 Fe2 C44 C43 81.50(13)
C46 Fe2 C44 C45 -164.6(2)
C47 Fe2 C44 C45 163.12(12)
C42 Fe2 C44 C45 -81.78(13)
C49 Fe2 C44 C45 79.73(15)
C48 Fe2 C44 C45 121.30(13)
C43 Fe2 C44 C45 -119.19(18)
C50 Fe2 C44 C45 48.3(3)
C41 Fe2 C44 C45 -37.69(12)
C43 C44 C45 C41 -0.1(2)
Fe2 C44 C45 C41 59.47(13)
C43 C44 C45 Fe2 -59.57(14)
C42 C41 C45 C44 -0.4(2)
C37 C41 C45 C44 176.91(17)
Fe2 C41 C45 C44 -59.28(14)
C42 C41 C45 Fe2 58.86(13)
C37 C41 C45 Fe2 -123.81(18)
C46 Fe2 C45 C44 163.2(2)
C47 Fe2 C45 C44 -42.4(3)
C42 Fe2 C45 C44 81.39(14)
C49 Fe2 C45 C44 -119.79(14)
C48 Fe2 C45 C44 -77.23(16)
C43 Fe2 C45 C44 37.51(13)
C50 Fe2 C45 C44 -161.72(13)
C41 Fe2 C45 C44 119.39(18)
C46 Fe2 C45 C41 43.8(3)
C47 Fe2 C45 C41 -161.8(2)
C42 Fe2 C45 C41 -38.00(11)
C49 Fe2 C45 C41 120.81(12)
C44 Fe2 C45 C41 -119.39(18)
C48 Fe2 C45 C41 163.38(12)
C43 Fe2 C45 C41 -81.88(12)
C50 Fe2 C45 C41 78.89(14)
C42 Fe2 C46 C47 -119.27(13)
C49 Fe2 C46 C47 81.51(14)
C44 Fe2 C46 C47 -44.2(3)
C48 Fe2 C46 C47 37.59(13)
C45 Fe2 C46 C47 165.9(2)
C43 Fe2 C46 C47 -77.31(15)
C50 Fe2 C46 C47 118.90(18)
C41 Fe2 C46 C47 -161.33(12)
C47 Fe2 C46 C50 -118.90(18)
C42 Fe2 C46 C50 121.83(13)
C49 Fe2 C46 C50 -37.39(13)
C44 Fe2 C46 C50 -163.1(2)
C48 Fe2 C46 C50 -81.31(14)
C45 Fe2 C46 C50 47.0(3)
C43 Fe2 C46 C50 163.80(13)
C41 Fe2 C46 C50 79.77(15)
C50 C46 C47 C48 0.5(2)
Fe2 C46 C47 C48 -59.54(15)
C50 C46 C47 Fe2 60.02(14)
C42 Fe2 C47 C46 79.02(15)
C49 Fe2 C47 C46 -81.43(14)
C44 Fe2 C47 C46 162.05(13)
C48 Fe2 C47 C46 -119.39(19)
C45 Fe2 C47 C46 -166.7(2)
C43 Fe2 C47 C46 120.72(13)
C50 Fe2 C47 C46 -37.86(13)
C41 Fe2 C47 C46 47.3(3)
C46 Fe2 C47 C48 119.39(19)
C42 Fe2 C47 C48 -161.58(13)
C49 Fe2 C47 C48 37.97(14)
C44 Fe2 C47 C48 -78.56(16)
C45 Fe2 C47 C48 -47.3(3)
C43 Fe2 C47 C48 -119.88(14)
C50 Fe2 C47 C48 81.53(14)
C41 Fe2 C47 C48 166.7(2)
C46 C47 C48 C49 -0.1(2)
Fe2 C47 C48 C49 -59.45(14)
C46 C47 C48 Fe2 59.30(14)
C46 Fe2 C48 C47 -37.54(13)
C42 Fe2 C48 C47 45.1(3)
C49 Fe2 C48 C47 -118.76(19)
C44 Fe2 C48 C47 119.64(14)
C45 Fe2 C48 C47 161.33(13)
C43 Fe2 C48 C47 78.05(16)
C50 Fe2 C48 C47 -81.38(14)
C41 Fe2 C48 C47 -166.0(2)
C46 Fe2 C48 C49 81.22(14)
C47 Fe2 C48 C49 118.76(19)
C42 Fe2 C48 C49 163.9(2)
C44 Fe2 C48 C49 -121.60(14)
C45 Fe2 C48 C49 -79.91(15)
C43 Fe2 C48 C49 -163.19(13)
C50 Fe2 C48 C49 37.38(13)
C41 Fe2 C48 C49 -47.3(3)
C47 C48 C49 C50 -0.2(2)
Fe2 C48 C49 C50 -59.60(14)
C47 C48 C49 Fe2 59.36(14)
C46 Fe2 C49 C50 37.65(13)
C47 Fe2 C49 C50 81.47(14)
C42 Fe2 C49 C50 -42.8(3)
C44 Fe2 C49 C50 -163.70(12)
C48 Fe2 C49 C50 119.38(18)
C45 Fe2 C49 C50 -121.09(13)
C43 Fe2 C49 C50 161.4(2)
C41 Fe2 C49 C50 -78.51(14)
C46 Fe2 C49 C48 -81.73(14)
C47 Fe2 C49 C48 -37.91(13)
C42 Fe2 C49 C48 -162.2(2)
C44 Fe2 C49 C48 76.93(15)
C45 Fe2 C49 C48 119.53(13)
C43 Fe2 C49 C48 42.0(3)
C50 Fe2 C49 C48 -119.38(18)
C41 Fe2 C49 C48 162.11(12)
C48 C49 C50 C46 0.5(2)
Fe2 C49 C50 C46 -58.93(14)
C48 C49 C50 Fe2 59.48(14)
C47 C46 C50 C49 -0.6(2)
Fe2 C46 C50 C49 59.21(14)
C47 C46 C50 Fe2 -59.85(14)
C46 Fe2 C50 C49 -119.39(18)
C47 Fe2 C50 C49 -81.57(14)
C42 Fe2 C50 C49 163.72(12)
C44 Fe2 C50 C49 42.4(3)
C48 Fe2 C50 C49 -37.69(13)
C45 Fe2 C50 C49 78.37(15)
C43 Fe2 C50 C49 -160.8(2)
C41 Fe2 C50 C49 120.95(13)
C47 Fe2 C50 C46 37.81(13)
C42 Fe2 C50 C46 -76.89(15)
C49 Fe2 C50 C46 119.39(18)
C44 Fe2 C50 C46 161.8(2)
C48 Fe2 C50 C46 81.69(14)
C45 Fe2 C50 C46 -162.25(13)
C43 Fe2 C50 C46 -41.4(3)
C41 Fe2 C50 C46 -119.67(13)
